data_7038975
loop_
_publ_author_name
'Purkait, Kallol'
'Chatterjee, Saptarshi'
'Karmakar, Subhendu'
'Mukherjee, Arindam'

_publ_section_title
;
 Alteration of steric hindrance modulates glutathione resistance and
 cytotoxicity of three structurally related Ru(II)-p-cymene complexes.
;
_journal_issue 20
_journal_name_full 'Dalton transactions (Cambridge, England : 2003)'
_journal_page_first 8541
_journal_page_last 8555
_journal_paper_doi 10.1039/c5dt04781a
_journal_volume 45
_journal_year 2016
_chemical_formula_moiety 'C22 H27 Cl N3 Ru, F6 P'
_chemical_formula_sum 'C22 H27 Cl F6 N3 P Ru'
_chemical_formula_weight 614.96
_chemical_name_systematic
;
 ? 
;
_space_group_crystal_system triclinic
_space_group_IT_number 2
_space_group_name_Hall '-P 1'
_space_group_name_H-M_alt 'P -1'
_symmetry_space_group_name_Hall '-P 1'
_symmetry_space_group_name_H-M 'P -1'
_atom_sites_solution_hydrogens geom
_atom_sites_solution_primary iterative
_atom_sites_solution_secondary difmap
_audit_creation_date 2015-02-04
_audit_creation_method
;
  Olex2 1.2-ac2
  (compiled 2012.03.27 svn.r2268, GUI svn.r4156)
;
_audit_update_record
;
2016-04-04 deposited with the CCDC.
2016-04-06 downloaded from the CCDC.
;
_cell_angle_alpha 113.365(4)
_cell_angle_beta 93.289(4)
_cell_angle_gamma 97.822(4)
_cell_formula_units_Z 2
_cell_length_a 8.7779(4)
_cell_length_b 12.0974(6)
_cell_length_c 12.3892(5)
_cell_measurement_reflns_used 5244
_cell_measurement_temperature 99.8(4)
_cell_measurement_theta_max 24.9780
_cell_measurement_theta_min 1.7910
_cell_volume 1187.48(10)
_computing_cell_refinement
;
CrysAlisPro, Agilent Technologies,
Version 1.171.37.33c (release 11-04-2014 CrysAlis171 .NET)
(compiled Apr 11 2014,15:12:41)
;
_computing_data_collection
;
CrysAlisPro, Agilent Technologies,
Version 1.171.37.33c (release 11-04-2014 CrysAlis171 .NET)
(compiled Apr 11 2014,15:12:41)
;
_computing_data_reduction
;
CrysAlisPro, Agilent Technologies,
Version 1.171.37.33c (release 11-04-2014 CrysAlis171 .NET)
(compiled Apr 11 2014,15:12:41)
;
_computing_molecular_graphics
;
O. V. Dolomanov, L. J. Bourhis, R. J. Gildea, J. A. K. Howard and H. Puschmann,
OLEX2: a complete structure solution, refinement and analysis program.
J. Appl. Cryst. (2009). 42, 339-341.
;
_computing_publication_material
;
O. V. Dolomanov, L. J. Bourhis, R. J. Gildea, J. A. K. Howard and H. Puschmann,
OLEX2: a complete structure solution, refinement and analysis program.
J. Appl. Cryst. (2009). 42, 339-341.
;
_computing_structure_refinement
;
SHELXL, G.M. Sheldrick, Acta Cryst.
(2008). A64, 112-122
;
_computing_structure_solution 'J. Appl. Cryst. (2007) 40, 786-790'
_diffrn_ambient_environment N~2~
_diffrn_ambient_temperature 99.8(4)
_diffrn_detector 'CCD plate'
_diffrn_detector_area_resol_mean 7.9580
_diffrn_detector_type Eos
_diffrn_measured_fraction_theta_full 0.9998
_diffrn_measured_fraction_theta_max 0.9998
_diffrn_measurement_details
;
  1 omega   68.00   99.00   1.0000    3.0000
omega____ theta____ kappa____ phi______ frames
    -       30.5100   57.0000   90.0000 31

  2 omega   24.00  111.00   1.0000    3.0000
omega____ theta____ kappa____ phi______ frames
    -       30.5100   38.0000  -30.0000 87

  3 omega   33.00   73.00   1.0000    3.0000
omega____ theta____ kappa____ phi______ frames
    -       30.5100  -77.0000   30.0000 40

  4 omega   12.00   98.00   1.0000    3.0000
omega____ theta____ kappa____ phi______ frames
    -       30.5100   57.0000   60.0000 86

  5 omega   57.00  121.00   1.0000    3.0000
omega____ theta____ kappa____ phi______ frames
    -       30.5100  178.0000   60.0000 64

  6 omega   35.00  120.00   1.0000    3.0000
omega____ theta____ kappa____ phi______ frames
    -       30.5100  178.0000  -30.0000 85

  7 omega   12.00  105.00   1.0000    3.0000
omega____ theta____ kappa____ phi______ frames
    -       30.5100   57.0000 -180.0000 93
;
_diffrn_measurement_device 'four-circle diffractometer'
_diffrn_measurement_device_type 'SuperNova, Dual, Cu at zero, Eos'
_diffrn_measurement_method '\w scans'
_diffrn_orient_matrix_UB_11 -0.0749852000
_diffrn_orient_matrix_UB_12 0.0123696000
_diffrn_orient_matrix_UB_13 -0.0099896000
_diffrn_orient_matrix_UB_21 0.0294868000
_diffrn_orient_matrix_UB_22 0.0636420000
_diffrn_orient_matrix_UB_23 0.0267480000
_diffrn_orient_matrix_UB_31 0.0161761000
_diffrn_orient_matrix_UB_32 -0.0015629000
_diffrn_orient_matrix_UB_33 -0.0559770000
_diffrn_radiation_monochromator mirror
_diffrn_radiation_probe x-ray
_diffrn_radiation_type 'Mo K\a'
_diffrn_radiation_wavelength 0.71073
_diffrn_reflns_av_R_equivalents 0.0278
_diffrn_reflns_av_unetI/netI 0.0444
_diffrn_reflns_limit_h_max 10
_diffrn_reflns_limit_h_min -10
_diffrn_reflns_limit_k_max 14
_diffrn_reflns_limit_k_min -14
_diffrn_reflns_limit_l_max 14
_diffrn_reflns_limit_l_min -14
_diffrn_reflns_number 7744
_diffrn_reflns_theta_full 25.02
_diffrn_reflns_theta_max 25.02
_diffrn_reflns_theta_min 1.80
_diffrn_source 'SuperNova (Mo) X-ray Source'
_exptl_absorpt_coefficient_mu 0.904
_exptl_absorpt_correction_T_max 1.00000
_exptl_absorpt_correction_T_min 0.87608
_exptl_absorpt_correction_type multi-scan
_exptl_absorpt_process_details
;
CrysAlisPro, Agilent Technologies,
Version 1.171.37.33c (release 11-04-2014 CrysAlis171 .NET)
(compiled Apr 11 2014,15:12:41)
Empirical absorption correction using spherical harmonics,
 implemented in SCALE3 ABSPACK scaling algorithm.
Empirical absorption correction using spherical harmonics,
 implemented in SCALE3 ABSPACK scaling algorithm.
;
_exptl_crystal_colour orange
_exptl_crystal_density_diffrn 1.720
_exptl_crystal_density_method 'not measured'
_exptl_crystal_description rod
_exptl_crystal_F_000 620
_exptl_crystal_size_max 0.2823
_exptl_crystal_size_mid 0.1938
_exptl_crystal_size_min 0.1006
_refine_diff_density_max 0.576
_refine_diff_density_min -0.433
_refine_diff_density_rms 0.078
_refine_ls_extinction_method none
_refine_ls_goodness_of_fit_ref 1.052
_refine_ls_hydrogen_treatment mixed
_refine_ls_matrix_type full
_refine_ls_number_parameters 312
_refine_ls_number_reflns 4201
_refine_ls_number_restraints 0
_refine_ls_restrained_S_all 1.052
_refine_ls_R_factor_all 0.0314
_refine_ls_R_factor_gt 0.0282
_refine_ls_shift/su_max 0.004
_refine_ls_shift/su_mean 0.000
_refine_ls_structure_factor_coef Fsqd
_refine_ls_weighting_details 'calc w=1/[\s^2^(Fo^2^)+(0.0191P)^2^+0.8593P] where P=(Fo^2^+2Fc^2^)/3'
_refine_ls_weighting_scheme calc
_refine_ls_wR_factor_gt 0.0624
_refine_ls_wR_factor_ref 0.0652
_reflns_number_gt 3857
_reflns_number_total 4201
_reflns_threshold_expression >2sigma(I)
_cod_data_source_file c5dt04781a2.cif
_cod_data_source_block 2
_cod_depositor_comments 'Adding full bibliography for 7038974--7038975.cif.'
_cod_original_cell_volume 1187.48(9)
_cod_database_code 7038975
_reflns_odcompleteness_completeness 86.49
_reflns_odcompleteness_iscentric 1
_reflns_odcompleteness_theta 26.32

loop_
_space_group_symop_id
_space_group_symop_operation_xyz
1 'x, y, z'
2 '-x, -y, -z'

loop_
_atom_site_label
_atom_site_type_symbol
_atom_site_fract_x
_atom_site_fract_y
_atom_site_fract_z
_atom_site_U_iso_or_equiv
_atom_site_adp_type
_atom_site_occupancy
_atom_site_symmetry_multiplicity
_atom_site_calc_flag
_atom_site_refinement_flags
Ru1 Ru 0.25191(2) 0.280220(19) 0.375263(17) 0.01084(8) Uani 1 1 d .
Cl1 Cl 0.23835(7) 0.49390(6) 0.43656(5) 0.01577(15) Uani 1 1 d .
P1 P 0.74917(8) 0.28740(7) 0.82378(6) 0.01649(17) Uani 1 1 d .
F1 F 0.87583(19) 0.40209(15) 0.83130(16) 0.0313(4) Uani 1 1 d .
F2 F 0.6260(2) 0.17369(16) 0.81551(16) 0.0343(5) Uani 1 1 d .
F3 F 0.8838(2) 0.20567(16) 0.79946(18) 0.0367(5) Uani 1 1 d .
F4 F 0.61829(18) 0.37064(16) 0.84551(14) 0.0255(4) Uani 1 1 d .
F5 F 0.7867(2) 0.32896(18) 0.96220(15) 0.0355(5) Uani 1 1 d .
F6 F 0.7144(2) 0.24675(19) 0.68338(15) 0.0396(5) Uani 1 1 d .
N1 N 0.2586(2) 0.32194(19) 0.55526(18) 0.0125(5) Uani 1 1 d .
N3 N 0.0140(2) 0.24819(19) 0.39969(18) 0.0117(5) Uani 1 1 d .
N2 N 0.1353(3) 0.3584(2) 0.71252(18) 0.0150(5) Uani 1 1 d .
H2 H 0.0614 0.3661 0.7562 0.018 Uiso 1 1 calc R
C1 C 0.1197(3) 0.3242(2) 0.5944(2) 0.0134(6) Uani 1 1 d .
C4 C -0.0154(3) 0.2819(2) 0.5083(2) 0.0133(6) Uani 1 1 d .
H4 H -0.1156 0.2790 0.5288 0.016 Uiso 1 1 calc R
C13 C 0.3265(3) 0.2664(2) 0.2007(2) 0.0144(6) Uani 1 1 d .
C2 C 0.3659(3) 0.3572(2) 0.6525(2) 0.0154(6) Uani 1 1 d .
H2A H 0.4727 0.3652 0.6521 0.019 Uiso 1 1 calc R
C15 C 0.2616(3) 0.0916(2) 0.2552(2) 0.0158(6) Uani 1 1 d .
H15 H 0.1955 0.0196 0.2429 0.019 Uiso 1 1 calc R
C19 C 0.3003(3) 0.3402(3) 0.1294(2) 0.0168(6) Uani 1 1 d .
H19 H 0.2959 0.4236 0.1855 0.020 Uiso 1 1 calc R
C16 C 0.3910(3) 0.1340(2) 0.3431(2) 0.0146(6) Uani 1 1 d .
C17 C 0.4893(3) 0.2459(2) 0.3597(2) 0.0149(6) Uani 1 1 d .
H17 H 0.5760 0.2757 0.4164 0.018 Uiso 1 1 calc R
C5 C -0.1105(3) 0.1757(2) 0.3058(2) 0.0128(6) Uani 1 1 d .
C3 C 0.2900(3) 0.3789(2) 0.7504(2) 0.0173(6) Uani 1 1 d .
H3 H 0.3350 0.4029 0.8278 0.021 Uiso 1 1 calc R
C6 C -0.1681(3) 0.2243(2) 0.2291(2) 0.0137(6) Uani 1 1 d .
C18 C 0.4570(3) 0.3104(2) 0.2927(2) 0.0149(6) Uani 1 1 d .
H18 H 0.5210 0.3839 0.3073 0.018 Uiso 1 1 calc R
C14 C 0.2301(3) 0.1567(2) 0.1848(2) 0.0139(6) Uani 1 1 d .
H14 H 0.1444 0.1261 0.1273 0.017 Uiso 1 1 calc R
C20 C 0.4412(3) 0.3468(3) 0.0623(2) 0.0196(6) Uani 1 1 d .
H20A H 0.5341 0.3781 0.1174 0.029 Uiso 1 1 calc R
H20B H 0.4305 0.4000 0.0228 0.029 Uiso 1 1 calc R
H20C H 0.4468 0.2665 0.0048 0.029 Uiso 1 1 calc R
C10 C -0.1637(3) 0.0553(2) 0.2918(2) 0.0148(6) Uani 1 1 d .
C9 C -0.2751(3) -0.0182(3) 0.1965(2) 0.0181(6) Uani 1 1 d .
H9 H -0.3138 -0.0976 0.1863 0.022 Uiso 1 1 calc R
C12 C -0.1032(3) 0.0036(3) 0.3759(2) 0.0214(6) Uani 1 1 d .
H12A H 0.0077 0.0250 0.3906 0.032 Uiso 1 1 calc R
H12B H -0.1327 -0.0837 0.3409 0.032 Uiso 1 1 calc R
H12C H -0.1463 0.0369 0.4492 0.032 Uiso 1 1 calc R
C11 C -0.1235(3) 0.3564(2) 0.2538(2) 0.0163(6) Uani 1 1 d .
H11A H -0.1710 0.4048 0.3206 0.024 Uiso 1 1 calc R
H11B H -0.1580 0.3697 0.1857 0.024 Uiso 1 1 calc R
H11C H -0.0129 0.3797 0.2710 0.024 Uiso 1 1 calc R
C7 C -0.2767(3) 0.1450(3) 0.1325(2) 0.0178(6) Uani 1 1 d .
H7 H -0.3140 0.1732 0.0781 0.021 Uiso 1 1 calc R
C22 C 0.4240(3) 0.0680(3) 0.4194(2) 0.0210(6) Uani 1 1 d .
H22A H 0.4588 0.1263 0.4992 0.032 Uiso 1 1 calc R
H22B H 0.5031 0.0202 0.3895 0.032 Uiso 1 1 calc R
H22C H 0.3313 0.0151 0.4183 0.032 Uiso 1 1 calc R
C21 C 0.1516(3) 0.2936(3) 0.0436(2) 0.0236(7) Uani 1 1 d .
H21A H 0.1569 0.2150 -0.0171 0.035 Uiso 1 1 calc R
H21B H 0.1392 0.3500 0.0082 0.035 Uiso 1 1 calc R
H21C H 0.0649 0.2865 0.0857 0.035 Uiso 1 1 calc R
C8 C -0.3289(3) 0.0263(3) 0.1167(2) 0.0212(6) Uani 1 1 d .
H8 H -0.4009 -0.0245 0.0520 0.025 Uiso 1 1 calc R

loop_
_atom_site_aniso_label
_atom_site_aniso_U_11
_atom_site_aniso_U_22
_atom_site_aniso_U_33
_atom_site_aniso_U_23
_atom_site_aniso_U_13
_atom_site_aniso_U_12
Ru1 0.01077(12) 0.01205(12) 0.00951(12) 0.00423(9) 0.00155(8) 0.00181(9)
Cl1 0.0179(3) 0.0129(3) 0.0155(3) 0.0046(3) 0.0029(3) 0.0028(3)
P1 0.0153(4) 0.0165(4) 0.0191(4) 0.0084(3) 0.0048(3) 0.0028(3)
F1 0.0247(10) 0.0185(9) 0.0473(11) 0.0093(8) 0.0179(9) 0.0007(7)
F2 0.0296(10) 0.0229(10) 0.0461(11) 0.0103(9) 0.0166(9) -0.0026(8)
F3 0.0276(10) 0.0281(10) 0.0638(13) 0.0239(10) 0.0197(9) 0.0137(8)
F4 0.0202(9) 0.0319(10) 0.0330(10) 0.0192(8) 0.0092(7) 0.0119(8)
F5 0.0296(10) 0.0572(13) 0.0235(9) 0.0204(9) 0.0000(8) 0.0092(9)
F6 0.0453(12) 0.0527(13) 0.0180(9) 0.0113(9) 0.0083(8) 0.0071(10)
N1 0.0140(12) 0.0128(11) 0.0108(11) 0.0051(9) 0.0009(9) 0.0020(9)
N3 0.0125(11) 0.0113(11) 0.0122(11) 0.0056(9) 0.0023(9) 0.0024(9)
N2 0.0157(12) 0.0178(12) 0.0118(11) 0.0067(10) 0.0048(9) 0.0008(10)
C1 0.0159(14) 0.0125(14) 0.0136(13) 0.0070(11) 0.0034(11) 0.0026(11)
C4 0.0130(14) 0.0111(13) 0.0165(14) 0.0059(11) 0.0041(11) 0.0027(11)
C13 0.0166(14) 0.0171(14) 0.0104(13) 0.0044(11) 0.0068(11) 0.0077(11)
C2 0.0137(14) 0.0155(14) 0.0159(13) 0.0067(11) -0.0028(11) 0.0000(11)
C15 0.0175(14) 0.0121(14) 0.0150(13) 0.0026(11) 0.0054(11) 0.0021(11)
C19 0.0232(15) 0.0158(14) 0.0132(13) 0.0058(11) 0.0057(12) 0.0081(12)
C16 0.0176(14) 0.0146(14) 0.0131(13) 0.0048(11) 0.0071(11) 0.0089(11)
C17 0.0121(14) 0.0185(15) 0.0151(13) 0.0061(12) 0.0046(11) 0.0077(11)
C5 0.0102(13) 0.0149(14) 0.0095(12) 0.0007(11) 0.0018(10) 0.0028(11)
C3 0.0202(15) 0.0171(15) 0.0122(13) 0.0056(11) -0.0036(11) -0.0012(12)
C6 0.0116(13) 0.0187(15) 0.0112(13) 0.0051(11) 0.0036(11) 0.0061(11)
C18 0.0112(13) 0.0164(14) 0.0161(13) 0.0055(11) 0.0045(11) 0.0019(11)
C14 0.0140(14) 0.0149(14) 0.0106(13) 0.0020(11) 0.0032(11) 0.0050(11)
C20 0.0221(16) 0.0207(15) 0.0169(14) 0.0090(12) 0.0039(12) 0.0016(12)
C10 0.0139(14) 0.0163(14) 0.0139(13) 0.0056(11) 0.0029(11) 0.0021(11)
C9 0.0168(15) 0.0134(14) 0.0199(14) 0.0040(12) 0.0009(12) -0.0011(11)
C12 0.0230(16) 0.0215(16) 0.0208(15) 0.0117(13) -0.0001(13) -0.0003(13)
C11 0.0172(15) 0.0189(15) 0.0129(13) 0.0060(12) 0.0008(11) 0.0053(12)
C7 0.0178(15) 0.0234(16) 0.0130(13) 0.0066(12) 0.0006(11) 0.0090(12)
C22 0.0260(16) 0.0223(16) 0.0191(14) 0.0107(13) 0.0058(13) 0.0096(13)
C21 0.0245(16) 0.0350(18) 0.0186(15) 0.0154(14) 0.0068(13) 0.0132(14)
C8 0.0173(15) 0.0218(16) 0.0169(14) 0.0011(12) -0.0031(12) 0.0024(12)

loop_
_atom_type_symbol
_atom_type_description
_atom_type_scat_dispersion_real
_atom_type_scat_dispersion_imag
_atom_type_scat_source
C C 0.0033 0.0016 'International Tables Vol C Tables 4.2.6.8 and 6.1.1.4'
H H 0.0000 0.0000 'International Tables Vol C Tables 4.2.6.8 and 6.1.1.4'
N N 0.0061 0.0033 'International Tables Vol C Tables 4.2.6.8 and 6.1.1.4'
F F 0.0171 0.0103 'International Tables Vol C Tables 4.2.6.8 and 6.1.1.4'
P P 0.1023 0.0942 'International Tables Vol C Tables 4.2.6.8 and 6.1.1.4'
Cl Cl 0.1484 0.1585 'International Tables Vol C Tables 4.2.6.8 and 6.1.1.4'
Ru Ru -1.2594 0.8363 'International Tables Vol C Tables 4.2.6.8 and 6.1.1.4'

loop_
_exptl_crystal_face_index_h
_exptl_crystal_face_index_k
_exptl_crystal_face_index_l
_exptl_crystal_face_perp_dist
_exptl_oxdiff_crystal_face_indexfrac_h
_exptl_oxdiff_crystal_face_indexfrac_k
_exptl_oxdiff_crystal_face_indexfrac_l
_exptl_oxdiff_crystal_face_x
_exptl_oxdiff_crystal_face_y
_exptl_oxdiff_crystal_face_z
3 -6 -12 0.0615 3.0058 -6.0121 -11.9891 -0.1800 -0.6147 0.7291
-9 -9 10 0.0638 -9.0147 -8.9931 9.9915 0.4649 -0.5709 -0.6911
5 -6 -12 0.0558 5.0089 -6.0126 -11.9884 -0.3302 -0.5556 0.7615
10 8 -4 0.1260 10.0156 7.9970 -3.9954 -0.6122 0.6974 0.3732
3 -1 16 0.0450 3.0031 -0.9889 15.9894 -0.3971 0.4533 -0.8449
0 3 -17 0.0487 0.0016 2.9880 -16.9881 0.2065 -0.2642 0.9463
7 -14 10 0.0909 7.0100 -13.9991 9.9976 -0.7987 -0.4168 -0.4244
10 -9 -5 0.0938 10.0160 -9.0097 -4.9914 -0.8126 -0.4116 0.4555
0 10 -17 0.0674 0.0015 9.9904 -16.9894 0.2932 0.1814 0.9354
-2 13 6 0.0737 -2.0038 13.0097 5.9925 0.2513 0.9292 -0.3882
-3 -4 17 0.0512 -3.0062 -3.9875 16.9873 0.0064 0.1120 -0.9933
3 -17 6 0.0970 3.0043 -17.0021 5.9998 -0.4955 -0.8330 -0.2607
-3 -12 16 0.0784 -3.0060 -11.9911 15.9896 -0.0827 -0.4241 -0.9249
-10 8 6 0.1138 -10.0161 8.0101 5.9908 0.7903 0.3747 -0.5099
1 -15 0 0.0985 1.0017 -15.0055 0.0032 -0.2608 -0.9254 0.0395
3 12 -16 0.0859 3.0060 11.9911 -15.9896 0.0827 0.4241 0.9249
-1 15 2 0.0760 -1.0019 15.0070 1.9953 0.2408 0.9789 -0.1514

loop_
_geom_angle_atom_site_label_1
_geom_angle_atom_site_label_2
_geom_angle_atom_site_label_3
_geom_angle
N1 Ru1 Cl1 83.66(6)
N1 Ru1 N3 76.27(8)
N1 Ru1 C13 160.95(9)
N1 Ru1 C15 118.06(9)
N1 Ru1 C16 93.62(9)
N1 Ru1 C17 96.53(9)
N1 Ru1 C18 122.94(9)
N1 Ru1 C14 155.10(9)
N3 Ru1 Cl1 88.83(6)
N3 Ru1 C13 122.23(9)
N3 Ru1 C15 96.41(9)
N3 Ru1 C16 119.86(9)
N3 Ru1 C17 157.29(9)
N3 Ru1 C18 159.99(9)
N3 Ru1 C14 97.71(9)
C13 Ru1 Cl1 91.71(7)
C15 Ru1 Cl1 158.27(7)
C15 Ru1 C13 67.66(10)
C15 Ru1 C16 37.50(10)
C15 Ru1 C14 37.74(10)
C16 Ru1 Cl1 149.78(7)
C16 Ru1 C13 81.11(10)
C16 Ru1 C14 68.11(10)
C17 Ru1 Cl1 112.05(7)
C17 Ru1 C13 68.06(10)
C17 Ru1 C15 67.63(10)
C17 Ru1 C16 38.18(10)
C17 Ru1 C14 79.68(10)
C18 Ru1 Cl1 88.06(7)
C18 Ru1 C13 38.19(9)
C18 Ru1 C15 79.81(10)
C18 Ru1 C16 68.18(10)
C18 Ru1 C17 37.07(10)
C18 Ru1 C14 67.25(9)
C14 Ru1 Cl1 120.71(7)
C14 Ru1 C13 36.81(10)
F2 P1 F1 179.33(11)
F2 P1 F3 90.61(10)
F2 P1 F4 90.90(10)
F2 P1 F6 90.52(10)
F3 P1 F1 88.77(10)
F4 P1 F1 89.71(9)
F4 P1 F3 178.15(10)
F4 P1 F6 90.24(10)
F5 P1 F1 89.73(10)
F5 P1 F2 90.54(11)
F5 P1 F3 90.88(11)
F5 P1 F4 90.18(10)
F5 P1 F6 178.85(11)
F6 P1 F1 89.21(10)
F6 P1 F3 88.68(11)
C1 N1 Ru1 114.22(17)
C1 N1 C2 106.6(2)
C2 N1 Ru1 139.02(18)
C4 N3 Ru1 116.08(17)
C4 N3 C5 118.2(2)
C5 N3 Ru1 124.93(15)
C1 N2 C3 107.6(2)
N1 C1 N2 110.3(2)
N1 C1 C4 118.0(2)
N2 C1 C4 131.4(2)
N3 C4 C1 114.4(2)
C19 C13 Ru1 131.21(17)
C18 C13 Ru1 68.46(14)
C18 C13 C19 119.0(2)
C14 C13 Ru1 70.49(14)
C14 C13 C19 124.1(2)
C14 C13 C18 116.9(2)
N1 C2 C3 108.7(2)
C16 C15 Ru1 71.75(15)
C16 C15 C14 121.4(2)
C14 C15 Ru1 72.07(15)
C13 C19 C20 108.7(2)
C13 C19 C21 115.1(2)
C21 C19 C20 110.1(2)
C15 C16 Ru1 70.74(15)
C15 C16 C17 117.5(2)
C15 C16 C22 122.1(2)
C17 C16 Ru1 70.12(15)
C17 C16 C22 120.4(2)
C22 C16 Ru1 128.80(18)
C16 C17 Ru1 71.70(15)
C18 C17 Ru1 71.29(15)
C18 C17 C16 121.1(2)
C6 C5 N3 120.0(2)
C10 C5 N3 117.6(2)
C10 C5 C6 122.3(2)
N2 C3 C2 106.8(2)
C5 C6 C11 121.3(2)
C7 C6 C5 117.1(2)
C7 C6 C11 121.5(2)
C13 C18 Ru1 73.35(14)
C17 C18 Ru1 71.64(15)
C17 C18 C13 121.9(2)
C13 C14 Ru1 72.70(14)
C13 C14 C15 121.3(2)
C15 C14 Ru1 70.19(14)
C5 C10 C12 122.3(2)
C9 C10 C5 118.2(2)
C9 C10 C12 119.6(2)
C8 C9 C10 120.5(3)
C8 C7 C6 121.2(3)
C7 C8 C9 120.6(3)

loop_
_geom_bond_atom_site_label_1
_geom_bond_atom_site_label_2
_geom_bond_distance
Ru1 Cl1 2.4104(7)
Ru1 N1 2.077(2)
Ru1 N3 2.133(2)
Ru1 C13 2.245(2)
Ru1 C15 2.192(3)
Ru1 C16 2.205(3)
Ru1 C17 2.184(3)
Ru1 C18 2.179(3)
Ru1 C14 2.216(2)
P1 F1 1.6234(17)
P1 F2 1.5944(18)
P1 F3 1.6088(18)
P1 F4 1.5943(17)
P1 F5 1.5838(18)
P1 F6 1.6063(18)
N1 C1 1.338(3)
N1 C2 1.369(3)
N3 C4 1.295(3)
N3 C5 1.449(3)
N2 C1 1.346(3)
N2 C3 1.367(3)
C1 C4 1.436(4)
C13 C19 1.512(4)
C13 C18 1.449(4)
C13 C14 1.409(4)
C2 C3 1.368(4)
C15 C16 1.413(4)
C15 C14 1.426(4)
C19 C20 1.540(4)
C19 C21 1.522(4)
C16 C17 1.435(4)
C16 C22 1.498(4)
C17 C18 1.387(4)
C5 C6 1.405(4)
C5 C10 1.404(4)
C6 C11 1.494(4)
C6 C7 1.403(4)
C10 C9 1.392(4)
C10 C12 1.517(4)
C9 C8 1.388(4)
C7 C8 1.378(4)
